data_2221673
loop_
_publ_author_name
'Yu, Zhao-Wen'
'Chang, Ling'
'Song, Peng'
'He, Min-Hui'

_publ_section_title
;Aqua(3-formyl-2-oxidobenzoato-\k^2^<i>O</i>^1^,<i>O</i>^2^)(1,10-phenanthroline-\k^2^<i>N</i>,<i>N</i>')copper(II)
 dimethylformamide solvate
;
_journal_coeditor_code GK2199
_journal_issue 5
_journal_name_full 'Acta Crystallographica Section E'
_journal_page_first m485
_journal_paper_doi 10.1107/S1600536809011659
_journal_volume 65
_journal_year 2009
_chemical_formula_iupac '[Cu (C8 H4 O4) (C12 H8 N2) (H2 O)], C3 H7 N O'
_chemical_formula_moiety 'C20 H14 Cu N2 O5, C3 H7 N O'
_chemical_formula_sum 'C23 H21 Cu N3 O6'
_chemical_formula_weight 498.97
_chemical_name_systematic
;
Aqua(3-formyl-2-oxidobenzoato-\k^2^<i>O</i>^1^,<i>O</i>^2^)(1,10-
phenanthroline-\k^2^<i>N</i>,<i>N</i>')copper(II) dimethylformamide solvate
;
_space_group_IT_number 2
_symmetry_cell_setting triclinic
_symmetry_space_group_name_Hall '-P 1'
_symmetry_space_group_name_H-M 'P -1'
_atom_sites_solution_hydrogens geom
_atom_sites_solution_primary direct
_atom_sites_solution_secondary difmap
_audit_creation_method SHELXL-97
_cell_angle_alpha 103.8340(10)
_cell_angle_beta 109.7640(10)
_cell_angle_gamma 98.6040(10)
_cell_formula_units_Z 2
_cell_length_a 9.6936(6)
_cell_length_b 10.9020(12)
_cell_length_c 11.2800(7)
_cell_measurement_reflns_used 4490
_cell_measurement_temperature 296(2)
_cell_measurement_theta_max 28.25
_cell_measurement_theta_min 2.31
_cell_volume 1054.09(15)
_computing_cell_refinement 'SAINT (Bruker, 2005)'
_computing_data_collection 'APEX2 (Bruker, 2005)'
_computing_data_reduction 'SAINT (Bruker, 2005)'
_computing_molecular_graphics 'SHELXTL (Sheldrick, 2008)'
_computing_publication_material 'SHELXTL (Sheldrick, 2008)'
_computing_structure_refinement 'SHELXL97 (Sheldrick, 2008)'
_computing_structure_solution 'SHELXS97 (Sheldrick, 2008)'
_diffrn_ambient_temperature 296(2)
_diffrn_measured_fraction_theta_full 0.994
_diffrn_measured_fraction_theta_max 0.994
_diffrn_measurement_device_type 'Bruker SMART APEXII CCD area-detector'
_diffrn_measurement_method '\f and \w'
_diffrn_radiation_monochromator graphite
_diffrn_radiation_source 'fine-focus sealed tube'
_diffrn_radiation_type MoK\a
_diffrn_radiation_wavelength 0.71073
_diffrn_reflns_av_R_equivalents 0.0113
_diffrn_reflns_av_sigmaI/netI 0.0184
_diffrn_reflns_limit_h_max 11
_diffrn_reflns_limit_h_min -11
_diffrn_reflns_limit_k_max 12
_diffrn_reflns_limit_k_min -12
_diffrn_reflns_limit_l_max 5
_diffrn_reflns_limit_l_min -13
_diffrn_reflns_number 5440
_diffrn_reflns_theta_full 25.00
_diffrn_reflns_theta_max 25.00
_diffrn_reflns_theta_min 1.99
_exptl_absorpt_coefficient_mu 1.084
_exptl_absorpt_correction_T_max 0.7512
_exptl_absorpt_correction_T_min 0.6773
_exptl_absorpt_correction_type multi-scan
_exptl_absorpt_process_details '(SADABS; Bruker, 2005)'
_exptl_crystal_colour green
_exptl_crystal_density_diffrn 1.572
_exptl_crystal_density_method 'not measured'
_exptl_crystal_description block
_exptl_crystal_F_000 514
_exptl_crystal_size_max 0.39
_exptl_crystal_size_mid 0.35
_exptl_crystal_size_min 0.28
_refine_diff_density_max 0.811
_refine_diff_density_min -0.475
_refine_ls_extinction_method none
_refine_ls_goodness_of_fit_ref 1.080
_refine_ls_hydrogen_treatment constr
_refine_ls_matrix_type full
_refine_ls_number_constraints 0
_refine_ls_number_parameters 301
_refine_ls_number_reflns 3687
_refine_ls_number_restraints 0
_refine_ls_restrained_S_all 1.080
_refine_ls_R_factor_all 0.0380
_refine_ls_R_factor_gt 0.0360
_refine_ls_shift/su_max 0.000
_refine_ls_shift/su_mean 0.000
_refine_ls_structure_factor_coef Fsqd
_refine_ls_weighting_details 'calc w=1/[\s^2^(Fo^2^)+(0.0719P)^2^+0.6371P] where P=(Fo^2^+2Fc^2^)/3'
_refine_ls_weighting_scheme calc
_refine_ls_wR_factor_gt 0.1108
_refine_ls_wR_factor_ref 0.1122
_reflns_number_gt 3452
_reflns_number_total 3687
_reflns_threshold_expression I>2\s(I)
_cod_data_source_file gk2199.cif
_cod_data_source_block I
_cod_database_code 2221673
_cod_database_fobs_code 2221673

loop_
_symmetry_equiv_pos_as_xyz
'x, y, z'
'-x, -y, -z'

loop_
_atom_site_type_symbol
_atom_site_label
_atom_site_fract_x
_atom_site_fract_y
_atom_site_fract_z
_atom_site_U_iso_or_equiv
_atom_site_adp_type
_atom_site_calc_flag
_atom_site_refinement_flags
_atom_site_occupancy
_atom_site_disorder_assembly
_atom_site_disorder_group
Cu Cu1 0.16328(3) 0.00556(3) 0.42283(3) 0.03264(14) Uani d . 1 . .
O O1W 0.3462(2) 0.1436(2) 0.3911(2) 0.0530(5) Uani d . 1 . .
H H1WA 0.3993 0.2098 0.4581 0.064 Uiso d R 1 . .
H H1WB 0.4065 0.1074 0.3640 0.064 Uiso d R 1 . .
N N1 0.1623(2) -0.1462(2) 0.2786(2) 0.0327(4) Uani d . 1 . .
N N2 -0.0089(2) 0.0216(2) 0.2678(2) 0.0308(4) Uani d . 1 . .
O O1 0.0712(3) 0.4672(2) 0.7470(2) 0.0664(7) Uani d . 1 . .
O O2 0.1357(2) 0.13957(18) 0.54916(17) 0.0398(4) Uani d . 1 . .
O O3 0.3000(2) -0.0508(2) 0.55253(18) 0.0448(5) Uani d . 1 . .
O O4 0.4950(2) -0.0174(2) 0.73640(19) 0.0488(5) Uani d . 1 . .
C C1 0.2529(3) -0.2267(3) 0.2873(3) 0.0398(6) Uani d . 1 . .
H H1 0.3279 -0.2160 0.3693 0.048 Uiso calc R 1 . .
C C2 0.2386(4) -0.3274(3) 0.1765(3) 0.0464(7) Uani d . 1 . .
H H2 0.3035 -0.3824 0.1859 0.056 Uiso calc R 1 . .
C C3 0.1309(3) -0.3448(3) 0.0559(3) 0.0443(6) Uani d . 1 . .
H H3 0.1210 -0.4118 -0.0176 0.053 Uiso calc R 1 . .
C C4 0.0332(3) -0.2596(2) 0.0429(2) 0.0359(6) Uani d . 1 . .
C C5 -0.0824(3) -0.2675(3) -0.0794(3) 0.0459(7) Uani d . 1 . .
H H5 -0.0983 -0.3331 -0.1561 0.055 Uiso calc R 1 . .
C C6 -0.1692(3) -0.1811(3) -0.0857(3) 0.0449(7) Uani d . 1 . .
H H6 -0.2427 -0.1875 -0.1669 0.054 Uiso calc R 1 . .
C C7 -0.1500(3) -0.0799(3) 0.0307(2) 0.0364(6) Uani d . 1 . .
C C8 -0.2360(3) 0.0125(3) 0.0314(3) 0.0445(6) Uani d . 1 . .
H H8 -0.3119 0.0107 -0.0465 0.053 Uiso calc R 1 . .
C C9 -0.2064(3) 0.1058(3) 0.1490(3) 0.0460(7) Uani d . 1 . .
H H9 -0.2626 0.1677 0.1510 0.055 Uiso calc R 1 . .
C C10 -0.0924(3) 0.1080(3) 0.2656(3) 0.0376(6) Uani d . 1 . .
H H10 -0.0742 0.1719 0.3442 0.045 Uiso calc R 1 . .
C C11 -0.0379(3) -0.0707(2) 0.1520(2) 0.0302(5) Uani d . 1 . .
C C12 0.0550(3) -0.1618(2) 0.1578(2) 0.0307(5) Uani d . 1 . .
C C13 0.0912(4) 0.3653(3) 0.6920(3) 0.0460(7) Uani d . 1 . .
H H13 0.0230 0.3205 0.6056 0.055 Uiso calc R 1 . .
C C14 0.2124(3) 0.3076(2) 0.7494(3) 0.0353(6) Uani d . 1 . .
C C15 0.3105(3) 0.3681(3) 0.8826(3) 0.0432(6) Uani d . 1 . .
H H15 0.2961 0.4433 0.9314 0.052 Uiso calc R 1 . .
C C16 0.4270(4) 0.3178(3) 0.9413(3) 0.0503(7) Uani d . 1 . .
H H16 0.4925 0.3591 1.0292 0.060 Uiso calc R 1 . .
C C17 0.4463(3) 0.2053(3) 0.8687(3) 0.0413(6) Uani d . 1 . .
H H17 0.5252 0.1713 0.9100 0.050 Uiso calc R 1 . .
C C18 0.3532(3) 0.1408(2) 0.7370(2) 0.0314(5) Uani d . 1 . .
C C19 0.2317(3) 0.1921(2) 0.6732(2) 0.0308(5) Uani d . 1 . .
C C20 0.3865(3) 0.0178(3) 0.6722(2) 0.0340(5) Uani d . 1 . .
C C21 0.2290(5) 0.4426(5) 0.4552(4) 0.0845(12) Uani d . 1 . .
H H21A 0.2696 0.3733 0.4216 0.127 Uiso calc R 1 . .
H H21B 0.2083 0.4936 0.3956 0.127 Uiso calc R 1 . .
H H21C 0.1370 0.4063 0.4626 0.127 Uiso calc R 1 . .
C C22 0.3128(7) 0.6469(4) 0.6359(6) 0.1041(18) Uani d . 1 . .
H H22A 0.4044 0.6995 0.7088 0.156 Uiso calc R 1 . .
H H22B 0.2323 0.6350 0.6666 0.156 Uiso calc R 1 . .
H H22C 0.2869 0.6897 0.5692 0.156 Uiso calc R 1 . .
N N3 0.3350(3) 0.5228(3) 0.5809(2) 0.0490(6) Uani d . 1 . .
C C23 0.4569(4) 0.4849(4) 0.6420(4) 0.0633(9) Uani d . 1 . .
H H23 0.5258 0.5400 0.7245 0.076 Uiso calc R 1 . .
O O5 0.4840(3) 0.3805(2) 0.5953(3) 0.0700(7) Uani d . 1 . .

loop_
_atom_site_aniso_label
_atom_site_aniso_U_11
_atom_site_aniso_U_22
_atom_site_aniso_U_33
_atom_site_aniso_U_12
_atom_site_aniso_U_13
_atom_site_aniso_U_23
Cu1 0.0417(2) 0.0314(2) 0.02085(19) 0.01603(14) 0.00811(14) 0.00282(13)
O1W 0.0483(11) 0.0443(11) 0.0639(14) 0.0135(9) 0.0265(10) 0.0044(10)
N1 0.0378(11) 0.0313(11) 0.0256(10) 0.0106(9) 0.0101(9) 0.0051(8)
N2 0.0345(10) 0.0324(10) 0.0259(10) 0.0096(8) 0.0121(8) 0.0084(8)
O1 0.0850(17) 0.0556(14) 0.0610(14) 0.0422(13) 0.0300(13) 0.0051(11)
O2 0.0464(10) 0.0414(10) 0.0252(9) 0.0210(8) 0.0080(8) 0.0017(7)
O3 0.0598(12) 0.0410(10) 0.0261(9) 0.0268(9) 0.0061(8) 0.0038(8)
O4 0.0499(11) 0.0577(12) 0.0329(10) 0.0296(10) 0.0074(9) 0.0066(9)
C1 0.0441(14) 0.0377(14) 0.0369(14) 0.0175(12) 0.0148(12) 0.0074(11)
C2 0.0518(17) 0.0425(15) 0.0467(16) 0.0213(13) 0.0221(14) 0.0070(13)
C3 0.0533(16) 0.0370(14) 0.0407(15) 0.0119(12) 0.0244(13) -0.0006(12)
C4 0.0425(14) 0.0337(13) 0.0271(12) 0.0047(11) 0.0156(11) 0.0017(10)
C5 0.0525(16) 0.0460(16) 0.0281(13) 0.0048(13) 0.0151(12) -0.0024(12)
C6 0.0450(15) 0.0537(17) 0.0234(12) 0.0048(13) 0.0049(11) 0.0067(12)
C7 0.0355(13) 0.0408(14) 0.0286(12) 0.0043(11) 0.0102(10) 0.0100(11)
C8 0.0400(14) 0.0555(17) 0.0362(14) 0.0144(13) 0.0077(11) 0.0200(13)
C9 0.0469(16) 0.0496(17) 0.0485(17) 0.0248(13) 0.0182(13) 0.0203(14)
C10 0.0422(14) 0.0361(13) 0.0363(14) 0.0142(11) 0.0171(11) 0.0092(11)
C11 0.0326(12) 0.0316(12) 0.0255(11) 0.0061(10) 0.0121(10) 0.0077(10)
C12 0.0333(12) 0.0320(12) 0.0262(12) 0.0062(10) 0.0133(10) 0.0069(10)
C13 0.0571(17) 0.0447(16) 0.0430(16) 0.0221(13) 0.0259(14) 0.0105(13)
C14 0.0421(14) 0.0314(13) 0.0337(13) 0.0072(11) 0.0204(11) 0.0053(10)
C15 0.0521(16) 0.0328(13) 0.0371(14) 0.0061(12) 0.0198(12) -0.0034(11)
C16 0.0530(17) 0.0463(16) 0.0326(14) 0.0055(13) 0.0094(13) -0.0063(12)
C17 0.0402(14) 0.0431(15) 0.0329(14) 0.0097(12) 0.0101(11) 0.0047(12)
C18 0.0348(12) 0.0314(12) 0.0265(12) 0.0057(10) 0.0131(10) 0.0057(10)
C19 0.0353(12) 0.0303(12) 0.0271(12) 0.0061(10) 0.0156(10) 0.0055(10)
C20 0.0388(13) 0.0391(14) 0.0254(12) 0.0138(11) 0.0129(11) 0.0092(11)
C21 0.072(3) 0.098(3) 0.073(3) 0.031(2) 0.010(2) 0.031(2)
C22 0.140(5) 0.056(2) 0.152(5) 0.046(3) 0.091(4) 0.033(3)
N3 0.0601(16) 0.0423(13) 0.0492(15) 0.0193(11) 0.0253(13) 0.0121(11)
C23 0.062(2) 0.065(2) 0.056(2) 0.0156(18) 0.0195(17) 0.0136(17)
O5 0.0769(17) 0.0578(15) 0.0774(17) 0.0293(13) 0.0319(14) 0.0145(13)

loop_
_atom_type_symbol
_atom_type_description
_atom_type_scat_dispersion_real
_atom_type_scat_dispersion_imag
_atom_type_scat_source
C C 0.0033 0.0016 'International Tables Vol C Tables 4.2.6.8 and 6.1.1.4'
H H 0.0000 0.0000 'International Tables Vol C Tables 4.2.6.8 and 6.1.1.4'
N N 0.0061 0.0033 'International Tables Vol C Tables 4.2.6.8 and 6.1.1.4'
O O 0.0106 0.0060 'International Tables Vol C Tables 4.2.6.8 and 6.1.1.4'
Cu Cu 0.3201 1.2651 'International Tables Vol C Tables 4.2.6.8 and 6.1.1.4'

loop_
_geom_angle_atom_site_label_1
_geom_angle_atom_site_label_2
_geom_angle_atom_site_label_3
_geom_angle_site_symmetry_1
_geom_angle_site_symmetry_3
_geom_angle
_geom_angle_publ_flag
O2 Cu1 O3 . . 94.58(8) ?
O2 Cu1 N1 . . 172.36(8) ?
O3 Cu1 N1 . . 89.63(8) ?
O2 Cu1 N2 . . 93.28(8) ?
O3 Cu1 N2 . . 166.80(9) ?
N1 Cu1 N2 . . 81.45(8) ?
O2 Cu1 O1W . . 95.02(8) ?
O3 Cu1 O1W . . 96.84(9) ?
N1 Cu1 O1W . . 90.80(8) ?
N2 Cu1 O1W . . 93.03(8) ?
Cu1 O1W H1WA . . 114.5 ?
Cu1 O1W H1WB . . 115.6 ?
H1WA O1W H1WB . . 107.7 ?
C1 N1 C12 . . 118.3(2) ?
C1 N1 Cu1 . . 128.79(18) ?
C12 N1 Cu1 . . 112.92(16) ?
C10 N2 C11 . . 117.8(2) ?
C10 N2 Cu1 . . 129.47(18) ?
C11 N2 Cu1 . . 112.70(16) ?
C19 O2 Cu1 . . 123.98(16) ?
C20 O3 Cu1 . . 126.98(17) ?
N1 C1 C2 . . 121.9(3) ?
N1 C1 H1 . . 119.1 ?
C2 C1 H1 . . 119.1 ?
C3 C2 C1 . . 120.3(3) ?
C3 C2 H2 . . 119.8 ?
C1 C2 H2 . . 119.8 ?
C2 C3 C4 . . 119.2(2) ?
C2 C3 H3 . . 120.4 ?
C4 C3 H3 . . 120.4 ?
C12 C4 C3 . . 116.9(2) ?
C12 C4 C5 . . 119.1(2) ?
C3 C4 C5 . . 124.0(2) ?
C6 C5 C4 . . 121.1(2) ?
C6 C5 H5 . . 119.5 ?
C4 C5 H5 . . 119.5 ?
C5 C6 C7 . . 121.1(2) ?
C5 C6 H6 . . 119.4 ?
C7 C6 H6 . . 119.4 ?
C11 C7 C8 . . 117.1(2) ?
C11 C7 C6 . . 118.8(2) ?
C8 C7 C6 . . 124.1(2) ?
C9 C8 C7 . . 119.0(2) ?
C9 C8 H8 . . 120.5 ?
C7 C8 H8 . . 120.5 ?
C8 C9 C10 . . 120.3(3) ?
C8 C9 H9 . . 119.9 ?
C10 C9 H9 . . 119.9 ?
N2 C10 C9 . . 122.1(2) ?
N2 C10 H10 . . 119.0 ?
C9 C10 H10 . . 119.0 ?
N2 C11 C7 . . 123.8(2) ?
N2 C11 C12 . . 116.4(2) ?
C7 C11 C12 . . 119.8(2) ?
N1 C12 C4 . . 123.4(2) ?
N1 C12 C11 . . 116.5(2) ?
C4 C12 C11 . . 120.1(2) ?
O1 C13 C14 . . 125.5(3) ?
O1 C13 H13 . . 117.2 ?
C14 C13 H13 . . 117.2 ?
C15 C14 C19 . . 120.6(3) ?
C15 C14 C13 . . 118.5(2) ?
C19 C14 C13 . . 121.0(2) ?
C16 C15 C14 . . 120.7(3) ?
C16 C15 H15 . . 119.6 ?
C14 C15 H15 . . 119.6 ?
C15 C16 C17 . . 119.3(3) ?
C15 C16 H16 . . 120.3 ?
C17 C16 H16 . . 120.3 ?
C16 C17 C18 . . 122.8(3) ?
C16 C17 H17 . . 118.6 ?
C18 C17 H17 . . 118.6 ?
C17 C18 C19 . . 118.9(2) ?
C17 C18 C20 . . 116.5(2) ?
C19 C18 C20 . . 124.5(2) ?
O2 C19 C14 . . 117.8(2) ?
O2 C19 C18 . . 124.5(2) ?
C14 C19 C18 . . 117.7(2) ?
O4 C20 O3 . . 120.9(2) ?
O4 C20 C18 . . 119.2(2) ?
O3 C20 C18 . . 119.9(2) ?
N3 C21 H21A . . 109.5 ?
N3 C21 H21B . . 109.5 ?
H21A C21 H21B . . 109.5 ?
N3 C21 H21C . . 109.5 ?
H21A C21 H21C . . 109.5 ?
H21B C21 H21C . . 109.5 ?
N3 C22 H22A . . 109.5 ?
N3 C22 H22B . . 109.5 ?
H22A C22 H22B . . 109.5 ?
N3 C22 H22C . . 109.5 ?
H22A C22 H22C . . 109.5 ?
H22B C22 H22C . . 109.5 ?
C23 N3 C21 . . 119.7(3) ?
C23 N3 C22 . . 121.6(4) ?
C21 N3 C22 . . 118.5(4) ?
O5 C23 N3 . . 123.8(3) ?
O5 C23 H23 . . 118.1 ?
N3 C23 H23 . . 118.1 ?

loop_
_geom_bond_atom_site_label_1
_geom_bond_atom_site_label_2
_geom_bond_site_symmetry_2
_geom_bond_distance
_geom_bond_publ_flag
Cu1 O2 . 1.9012(18) ?
Cu1 O3 . 1.9071(18) ?
Cu1 N1 . 2.020(2) ?
Cu1 N2 . 2.033(2) ?
Cu1 O1W . 2.329(2) ?
O1W H1WA . 0.8500 ?
O1W H1WB . 0.8500 ?
N1 C1 . 1.328(3) ?
N1 C12 . 1.359(3) ?
N2 C10 . 1.330(3) ?
N2 C11 . 1.356(3) ?
O1 C13 . 1.215(4) ?
O2 C19 . 1.315(3) ?
O3 C20 . 1.284(3) ?
O4 C20 . 1.231(3) ?
C1 C2 . 1.403(4) ?
C1 H1 . 0.9300 ?
C2 C3 . 1.354(4) ?
C2 H2 . 0.9300 ?
C3 C4 . 1.420(4) ?
C3 H3 . 0.9300 ?
C4 C12 . 1.395(3) ?
C4 C5 . 1.427(4) ?
C5 C6 . 1.352(4) ?
C5 H5 . 0.9300 ?
C6 C7 . 1.434(4) ?
C6 H6 . 0.9300 ?
C7 C11 . 1.400(3) ?
C7 C8 . 1.401(4) ?
C8 C9 . 1.374(4) ?
C8 H8 . 0.9300 ?
C9 C10 . 1.394(4) ?
C9 H9 . 0.9300 ?
C10 H10 . 0.9300 ?
C11 C12 . 1.435(4) ?
C13 C14 . 1.448(4) ?
C13 H13 . 0.9300 ?
C14 C15 . 1.403(4) ?
C14 C19 . 1.421(3) ?
C15 C16 . 1.366(5) ?
C15 H15 . 0.9300 ?
C16 C17 . 1.379(4) ?
C16 H16 . 0.9300 ?
C17 C18 . 1.386(4) ?
C17 H17 . 0.9300 ?
C18 C19 . 1.426(4) ?
C18 C20 . 1.502(3) ?
C21 N3 . 1.408(5) ?
C21 H21A . 0.9600 ?
C21 H21B . 0.9600 ?
C21 H21C . 0.9600 ?
C22 N3 . 1.428(5) ?
C22 H22A . 0.9600 ?
C22 H22B . 0.9600 ?
C22 H22C . 0.9600 ?
N3 C23 . 1.332(5) ?
C23 O5 . 1.240(4) ?
C23 H23 . 0.9300 ?

loop_
_geom_hbond_atom_site_label_D
_geom_hbond_atom_site_label_H
_geom_hbond_atom_site_label_A
_geom_hbond_site_symmetry_A
_geom_hbond_distance_DH
_geom_hbond_distance_HA
_geom_hbond_distance_DA
_geom_hbond_angle_DHA
O1W H1WB O4 2_656 0.85 1.91 2.741(3) 167
O1W H1WA O5 . 0.85 1.96 2.794(3) 167

loop_
_geom_torsion_atom_site_label_1
_geom_torsion_atom_site_label_2
_geom_torsion_atom_site_label_3
_geom_torsion_atom_site_label_4
_geom_torsion_site_symmetry_1
_geom_torsion_site_symmetry_2
_geom_torsion_site_symmetry_3
_geom_torsion_site_symmetry_4
_geom_torsion
_geom_torsion_publ_flag
O3 Cu1 N1 C1 . . . . -11.6(2) ?
N2 Cu1 N1 C1 . . . . 178.2(2) ?
O1W Cu1 N1 C1 . . . . 85.2(2) ?
O3 Cu1 N1 C12 . . . . 170.25(17) ?
N2 Cu1 N1 C12 . . . . 0.02(16) ?
O1W Cu1 N1 C12 . . . . -92.91(17) ?
O2 Cu1 N2 C10 . . . . 6.0(2) ?
O3 Cu1 N2 C10 . . . . 132.5(3) ?
N1 Cu1 N2 C10 . . . . -179.5(2) ?
O1W Cu1 N2 C10 . . . . -89.2(2) ?
O2 Cu1 N2 C11 . . . . -174.44(16) ?
O3 Cu1 N2 C11 . . . . -48.0(4) ?
N1 Cu1 N2 C11 . . . . -0.01(15) ?
O1W Cu1 N2 C11 . . . . 90.35(16) ?
O3 Cu1 O2 C19 . . . . 21.4(2) ?
N2 Cu1 O2 C19 . . . . -169.2(2) ?
O1W Cu1 O2 C19 . . . . -75.9(2) ?
O2 Cu1 O3 C20 . . . . -26.0(2) ?
N1 Cu1 O3 C20 . . . . 160.4(2) ?
N2 Cu1 O3 C20 . . . . -152.3(3) ?
O1W Cu1 O3 C20 . . . . 69.7(2) ?
C12 N1 C1 C2 . . . . -1.1(4) ?
Cu1 N1 C1 C2 . . . . -179.2(2) ?
N1 C1 C2 C3 . . . . 0.3(4) ?
C1 C2 C3 C4 . . . . 0.3(4) ?
C2 C3 C4 C12 . . . . -0.2(4) ?
C2 C3 C4 C5 . . . . 178.9(3) ?
C12 C4 C5 C6 . . . . 0.8(4) ?
C3 C4 C5 C6 . . . . -178.3(3) ?
C4 C5 C6 C7 . . . . -1.1(4) ?
C5 C6 C7 C11 . . . . 0.7(4) ?
C5 C6 C7 C8 . . . . -179.9(3) ?
C11 C7 C8 C9 . . . . 0.0(4) ?
C6 C7 C8 C9 . . . . -179.4(3) ?
C7 C8 C9 C10 . . . . 0.0(4) ?
C11 N2 C10 C9 . . . . -0.2(4) ?
Cu1 N2 C10 C9 . . . . 179.35(19) ?
C8 C9 C10 N2 . . . . 0.1(4) ?
C10 N2 C11 C7 . . . . 0.2(3) ?
Cu1 N2 C11 C7 . . . . -179.38(18) ?
C10 N2 C11 C12 . . . . 179.6(2) ?
Cu1 N2 C11 C12 . . . . 0.0(3) ?
C8 C7 C11 N2 . . . . -0.1(4) ?
C6 C7 C11 N2 . . . . 179.4(2) ?
C8 C7 C11 C12 . . . . -179.5(2) ?
C6 C7 C11 C12 . . . . 0.0(3) ?
C1 N1 C12 C4 . . . . 1.3(4) ?
Cu1 N1 C12 C4 . . . . 179.64(18) ?
C1 N1 C12 C11 . . . . -178.4(2) ?
Cu1 N1 C12 C11 . . . . 0.0(3) ?
C3 C4 C12 N1 . . . . -0.6(4) ?
C5 C4 C12 N1 . . . . -179.8(2) ?
C3 C4 C12 C11 . . . . 179.0(2) ?
C5 C4 C12 C11 . . . . -0.1(4) ?
N2 C11 C12 N1 . . . . 0.0(3) ?
C7 C11 C12 N1 . . . . 179.4(2) ?
N2 C11 C12 C4 . . . . -179.7(2) ?
C7 C11 C12 C4 . . . . -0.3(3) ?
O1 C13 C14 C15 . . . . 4.5(5) ?
O1 C13 C14 C19 . . . . -175.7(3) ?
C19 C14 C15 C16 . . . . 0.5(4) ?
C13 C14 C15 C16 . . . . -179.7(3) ?
C14 C15 C16 C17 . . . . -0.9(5) ?
C15 C16 C17 C18 . . . . 0.8(5) ?
C16 C17 C18 C19 . . . . -0.3(4) ?
C16 C17 C18 C20 . . . . -178.7(3) ?
Cu1 O2 C19 C14 . . . . 168.07(16) ?
Cu1 O2 C19 C18 . . . . -12.3(3) ?
C15 C14 C19 O2 . . . . 179.7(2) ?
C13 C14 C19 O2 . . . . -0.1(4) ?
C15 C14 C19 C18 . . . . 0.1(4) ?
C13 C14 C19 C18 . . . . -179.7(2) ?
C17 C18 C19 O2 . . . . -179.8(2) ?
C20 C18 C19 O2 . . . . -1.5(4) ?
C17 C18 C19 C14 . . . . -0.2(3) ?
C20 C18 C19 C14 . . . . 178.1(2) ?
Cu1 O3 C20 O4 . . . . -162.1(2) ?
Cu1 O3 C20 C18 . . . . 19.6(3) ?
C17 C18 C20 O4 . . . . -2.0(4) ?
C19 C18 C20 O4 . . . . 179.7(2) ?
C17 C18 C20 O3 . . . . 176.3(2) ?
C19 C18 C20 O3 . . . . -2.0(4) ?
C21 N3 C23 O5 . . . . -0.7(6) ?
C22 N3 C23 O5 . . . . -176.8(4) ?
